data_7114935
loop_
_publ_author_name
'Matsumoto, Kenji'
'Ozawa, Tomohiro'
'Jitsukawa, Koichiro'
'Einaga, Hisahiko'
'Masuda, Hideki'

_publ_section_title
;
 A structural model of the ferrichrome type siderophore: chiral preference
 induced by intramolecular hydrogen bonding networks in ferric
 trihydroxamate
;
_journal_issue 11
_journal_name_full 'Chemical Communications'
_journal_page_first 978
_journal_paper_doi 10.1039/b100306m
_journal_year 2001
_chemical_formula_moiety 'C21 H36 Fe N7 O9 '
_chemical_formula_sum 'C21 H36 Fe N7 O9'
_chemical_formula_weight 586.40
_space_group_IT_number 92
_symmetry_cell_setting tetragonal
_symmetry_Int_Tables_number 92
_symmetry_space_group_name_Hall 'P 4abw 2nw'
_symmetry_space_group_name_H-M 'P 41 21 2'
_audit_creation_date 'Thu Nov 24 20:10:53 2000'
_audit_creation_method 'from TEXRAY.INF file'
_cell_angle_alpha 90
_cell_angle_beta 90
_cell_angle_gamma 90
_cell_formula_units_Z 8
_cell_length_a 17.237(3)
_cell_length_b 17.2371
_cell_length_c 19.432(2)
_cell_measurement_reflns_used 25
_cell_measurement_temperature 296.2
_cell_measurement_theta_max 14.9
_cell_measurement_theta_min 9.8
_cell_volume 5773.6(12)
_computing_cell_refinement 'MSC/AFC Diffractometer Control'
_computing_data_collection 'MSC/AFC Diffractometer Control'
_computing_data_reduction teXsan
_computing_publication_material teXsan
_computing_structure_refinement teXsan
_computing_structure_solution sir92
_diffrn_ambient_temperature 296.2
_diffrn_measurement_device 'Rigaku AFC5R'
_diffrn_measurement_method \w-2\q
_diffrn_orient_matrix_UB_11 0.00580
_diffrn_orient_matrix_UB_12 0.01585
_diffrn_orient_matrix_UB_13 -0.04923
_diffrn_orient_matrix_UB_21 0.04625
_diffrn_orient_matrix_UB_22 -0.03465
_diffrn_orient_matrix_UB_23 -0.00449
_diffrn_orient_matrix_UB_31 -0.03453
_diffrn_orient_matrix_UB_32 -0.04375
_diffrn_orient_matrix_UB_33 -0.01429
_diffrn_radiation_detector 'scintillation counter'
_diffrn_radiation_monochromator graphite
_diffrn_radiation_source 'Rigaku rotating anode'
_diffrn_radiation_type 'Cu K\a'
_diffrn_radiation_wavelength 1.5418
_diffrn_reflns_av_R_equivalents 10.17
_diffrn_reflns_av_sigmaI/netI 0.149
_diffrn_reflns_limit_h_max 19
_diffrn_reflns_limit_h_min -19
_diffrn_reflns_limit_k_max 13
_diffrn_reflns_limit_k_min -13
_diffrn_reflns_limit_l_max 21
_diffrn_reflns_limit_l_min -21
_diffrn_reflns_number 5038
_diffrn_reflns_reduction_process 'Lp corrections applied'
_diffrn_reflns_theta_max 60.05
_diffrn_reflns_theta_min 2.27
_diffrn_standards_decay_% -2.47
_diffrn_standards_interval_count 150
_diffrn_standards_number 3
_exptl_absorpt_coefficient_mu 4.694
_exptl_absorpt_correction_T_max 1.000
_exptl_absorpt_correction_T_min 0.654
_exptl_absorpt_correction_type '\y scans(North,Phillips & Mathews,1968)'
_exptl_crystal_colour red
_exptl_crystal_density_diffrn 1.349
_exptl_crystal_density_meas ?
_exptl_crystal_description prismatic
_exptl_crystal_F_000 2472.00
_exptl_crystal_size_max 0.240
_exptl_crystal_size_mid 0.150
_exptl_crystal_size_min 0.150
_refine_diff_density_max 0.28
_refine_diff_density_min -0.25
_refine_ls_extinction_coef 0.0026(2)
_refine_ls_extinction_method 'Zachariasen(1967) type 2 Gaussian isotropic'
_refine_ls_goodness_of_fit_obs 1.536
_refine_ls_hydrogen_treatment noref
_refine_ls_matrix_type full
_refine_ls_number_constraints 0
_refine_ls_number_parameters 344
_refine_ls_number_reflns 1585
_refine_ls_number_restraints 0
_refine_ls_R_factor_obs 0.0526
_refine_ls_shift/esd_max 0.0720
_refine_ls_shift/esd_mean 0.0160
_refine_ls_structure_factor_coef F
_refine_ls_weighting_details 'w = 1/[\s^2^(Fo) + 0.00001|Fo|^2^]'
_refine_ls_weighting_scheme calc
_refine_ls_wR_factor_obs 0.0316
_reflns_number_observed 1585
_reflns_number_total 2519
_reflns_observed_criterion >3.0sigma(I)
_cod_data_source_file b100306m.txt
_cod_data_source_block FeR-TAAE
_cod_depositor_comments
;
The following automatic conversions were performed:

'_exptl_crystal_density_meas' value 'not measured' was changed to '?'
- the value is perceived as not measured.

Automatic conversion script
Id: cif_fix_values 3008 2015-01-20 13:52:24Z robertas 

The following automatic conversions were performed:

'_refine_ls_weighting_scheme' value 'w = 1/[\s^2^(Fo) +
0.00001|Fo|^2^]' was changed to 'calc'. New tag
'_refine_ls_weighting_details' was created. The value of the new tag
was set to 'w = 1/[\s^2^(Fo) + 0.00001|Fo|^2^]'.

Automatic conversion script
Id: cif_fix_values 3143 2015-03-26 13:38:13Z robertas 
;
_cod_original_cell_volume 5773(1)
_cod_original_formula_sum 'C21 H36 Fe N7 O9 '
_cod_database_code 7114935

loop_
_symmetry_equiv_pos_as_xyz
'   +x,   +y,   +z'
'   -x,   -y,1/2+z'
1/2-y,1/2+x,1/4+z
1/2+y,1/2-x,3/4+z
'   +y,   +x,   -z'
'   -y,   -x,1/2-z'
1/2-x,1/2+y,1/4-z
1/2+x,1/2-y,3/4-z

loop_
_atom_site_aniso_label
_atom_site_aniso_U_11
_atom_site_aniso_U_22
_atom_site_aniso_U_33
_atom_site_aniso_U_12
_atom_site_aniso_U_13
_atom_site_aniso_U_23
Fe1 0.055(2) 0.053(2) 0.048(1) 0.003(1) -0.001(1) -0.008(1)
O1A 0.041(5) 0.059(6) 0.064(6) -0.004(5) 0.017(5) -0.006(5)
O2A 0.045(6) 0.054(6) 0.082(7) 0.009(5) -0.007(6) -0.006(6)
O3A 0.075(8) 0.080(8) 0.163(10) 0.010(6) 0.026(8) -0.047(8)
N1 0.10(1) 0.07(1) 0.15(2) -0.02(1) 0.07(1) -0.04(1)
N2A 0.09(1) 0.067(9) 0.060(8) -0.019(8) 0.014(8) -0.033(7)
N3A 0.040(8) 0.049(7) 0.059(7) 0.008(7) -0.016(7) 0.007(8)
C1A 0.09(2) 0.09(1) 0.15(2) -0.01(1) -0.02(1) -0.04(1)
O1C 0.065(7) 0.061(7) 0.067(7) -0.005(5) 0.010(6) 0.010(6)
C1C 0.13(2) 0.09(2) 0.19(2) -0.02(1) 0.04(2) -0.04(2)
C2A 0.10(1) 0.12(2) 0.10(1) 0.00(1) 0.02(1) -0.02(1)
N2C 0.08(1) 0.08(1) 0.13(1) -0.004(9) 0.038(9) 0.023(9)
C2C 0.08(1) 0.06(1) 0.20(2) 0.04(1) 0.04(2) 0.03(1)
O2C 0.084(8) 0.086(8) 0.057(7) 0.029(6) 0.011(6) -0.018(6)
C3A 0.05(1) 0.08(1) 0.11(2) -0.01(1) 0.02(1) -0.03(1)
C3C 0.15(2) 0.02(1) 0.20(2) 0.02(1) 0.05(2) 0.05(1)
O3C 0.14(1) 0.067(9) 0.27(1) 0.022(7) 0.07(1) 0.07(1)
N3C 0.06(1) 0.07(1) 0.08(1) 0.011(8) 0.017(9) -0.011(9)
C4A 0.05(1) 0.06(1) 0.07(1) 0.009(8) 0.001(8) 0.008(9)
C4C 0.12(2) 0.08(1) 0.09(1) -0.03(1) 0.04(1) 0.03(1)
C5A 0.10(1) 0.07(1) 0.13(1) 0.017(9) 0.02(1) 0.02(1)
C5C 0.07(1) 0.13(2) 0.13(1) -0.02(1) 0.04(1) -0.03(1)
C6A 0.07(1) 0.07(1) 0.045(8) -0.001(10) -0.007(10) -0.002(9)
C6C 0.07(1) 0.09(2) 0.05(1) 0.03(1) 0.008(9) -0.01(1)
C7A 0.054(10) 0.07(1) 0.12(1) -0.008(8) -0.02(1) -0.01(1)
C7C 0.11(2) 0.19(2) 0.047(9) 0.04(1) -0.01(1) -0.01(1)
O1B 0.053(6) 0.079(7) 0.047(5) 0.010(5) -0.012(5) 0.005(5)
C1B 0.14(2) 0.11(2) 0.21(2) -0.05(1) -0.06(2) -0.07(2)
O2B 0.066(7) 0.045(6) 0.066(6) 0.007(5) -0.001(5) -0.013(5)
N2B 0.08(1) 0.05(1) 0.15(1) -0.006(8) -0.02(1) -0.05(1)
C2B 0.06(1) 0.12(2) 0.20(2) 0.02(1) 0.01(1) -0.07(2)
C3B 0.09(2) 0.09(2) 0.12(2) 0.01(1) -0.06(2) 0.00(2)
O3B 0.12(1) 0.17(1) 0.094(9) 0.035(8) -0.062(8) -0.055(9)
N3B 0.09(1) 0.07(1) 0.047(9) 0.002(8) -0.016(7) -0.013(7)
C4B 0.07(1) 0.14(2) 0.06(1) 0.02(1) -0.012(9) 0.02(1)
C5B 0.20(2) 0.13(2) 0.055(9) -0.02(1) -0.01(1) -0.03(1)
C6B 0.06(1) 0.05(1) 0.07(1) -0.025(9) 0.00(1) 0.00(1)
C7B 0.06(1) 0.08(1) 0.11(1) 0.015(10) -0.011(10) 0.011(10)

loop_
_atom_site_label
_atom_site_fract_x
_atom_site_fract_y
_atom_site_fract_z
_atom_site_U_iso_or_equiv
_atom_site_thermal_displace_type
_atom_site_calc_flag
_atom_site_occupancy
Fe1 0.3328(1) 0.1412(1) 0.70416(10) 0.0521(7) Uani d 1.00
O1A 0.2593(4) 0.2288(4) 0.6989(4) 0.054(3) Uani d 1.00
O2A 0.2297(4) 0.0846(5) 0.7058(5) 0.060(3) Uani d 1.00
O3A 0.1093(5) 0.3729(5) 0.8042(6) 0.106(4) Uani d 1.00
N1 0.3562(9) 0.4083(7) 0.8187(9) 0.105(7) Uani d 1.00
N2A 0.2166(7) 0.3008(6) 0.8210(5) 0.074(5) Uani d 1.00
N3A 0.1846(5) 0.2063(6) 0.7127(5) 0.049(4) Uani d 1.00
C1A 0.2805(10) 0.4228(9) 0.8535(9) 0.108(8) Uani d 1.00
O1C 0.4167(5) 0.2174(5) 0.6895(4) 0.064(3) Uani d 1.00
C1C 0.365(1) 0.465(1) 0.766(1) 0.14(1) Uani d 1.00
C2A 0.2412(9) 0.3490(10) 0.8778(7) 0.103(7) Uani d 1.00
N2C 0.3601(8) 0.3748(7) 0.6662(7) 0.096(5) Uani d 1.00
C2C 0.3271(9) 0.4444(10) 0.697(1) 0.116(8) Uani d 1.00
O2C 0.3516(5) 0.1292(5) 0.6012(4) 0.076(4) Uani d 1.00
C3A 0.1522(8) 0.3190(9) 0.7859(9) 0.079(7) Uani d 1.00
C3C 0.424(1) 0.3803(9) 0.632(1) 0.123(9) Uani d 1.00
O3C 0.4545(6) 0.4409(6) 0.6162(7) 0.159(6) Uani d 1.00
N3C 0.4228(7) 0.2363(8) 0.6197(6) 0.072(5) Uani d 1.00
C4A 0.1313(7) 0.2701(8) 0.7261(7) 0.060(5) Uani d 1.00
C4C 0.4655(10) 0.308(1) 0.6049(8) 0.097(7) Uani d 1.00
C5A 0.1225(8) 0.3176(8) 0.6633(7) 0.098(6) Uani d 1.00
C5C 0.5485(8) 0.3017(8) 0.6341(8) 0.108(7) Uani d 1.00
C6A 0.1737(8) 0.1306(8) 0.7136(7) 0.059(5) Uani d 1.00
C6C 0.3868(9) 0.1909(10) 0.5770(8) 0.070(7) Uani d 1.00
C7A 0.0931(7) 0.0991(7) 0.7212(7) 0.082(6) Uani d 1.00
C7C 0.3863(8) 0.1987(9) 0.4997(6) 0.117(7) Uani d 1.00
O1B 0.3425(4) 0.1617(4) 0.8032(3) 0.059(3) Uani d 1.00
C1B 0.423(1) 0.404(1) 0.865(1) 0.15(1) Uani d 1.00
O2B 0.4004(4) 0.0504(5) 0.7345(4) 0.059(3) Uani d 1.00
N2B 0.4575(8) 0.2696(8) 0.8416(8) 0.091(6) Uani d 1.00
C2B 0.4824(8) 0.348(1) 0.8373(9) 0.128(8) Uani d 1.00
C3B 0.453(1) 0.233(1) 0.901(1) 0.100(9) Uani d 1.00
O3B 0.4683(6) 0.2613(7) 0.9560(5) 0.128(5) Uani d 1.00
N3B 0.4036(7) 0.1216(6) 0.8301(5) 0.067(5) Uani d 1.00
C4B 0.4317(8) 0.151(1) 0.8974(8) 0.090(7) Uani d 1.00
C5B 0.3729(9) 0.1275(8) 0.9519(7) 0.129(7) Uani d 1.00
C6B 0.4300(7) 0.0634(8) 0.7948(8) 0.060(6) Uani d 1.00
C7B 0.4951(8) 0.0100(8) 0.8186(6) 0.088(6) Uani d 1.00
H0A 0.2460 0.2563 0.8087 0.0882 Uiso calc 1.00
H0B 0.4437 0.2428 0.8006 0.1093 Uiso calc 1.00
H0C 0.3347 0.3261 0.6707 0.1152 Uiso calc 1.00
H1 0.0579 0.1408 0.7284 0.0979 Uiso calc 1.00
H2 0.0790 0.0719 0.6806 0.0979 Uiso calc 1.00
H3 0.0912 0.0648 0.7595 0.0979 Uiso calc 1.00
H4 0.4130 0.2447 0.4868 0.1407 Uiso calc 1.00
H5 0.4113 0.1550 0.4797 0.1407 Uiso calc 1.00
H6 0.3342 0.2013 0.4838 0.1407 Uiso calc 1.00
H7 0.4768 -0.0420 0.8198 0.1053 Uiso calc 1.00
H8 0.5375 0.0137 0.7876 0.1053 Uiso calc 1.00
H9 0.5114 0.0250 0.8634 0.1053 Uiso calc 1.00
H10 0.1718 0.3365 0.6494 0.1180 Uiso calc 1.00
H11 0.1010 0.2867 0.6276 0.1180 Uiso calc 1.00
H12 0.0890 0.3601 0.6726 0.1180 Uiso calc 1.00
H13 0.5462 0.2946 0.6825 0.1295 Uiso calc 1.00
H14 0.5742 0.2587 0.6136 0.1295 Uiso calc 1.00
H15 0.5763 0.3479 0.6240 0.1295 Uiso calc 1.00
H16 0.3905 0.1441 0.9958 0.1550 Uiso calc 1.00
H17 0.3244 0.1511 0.9420 0.1550 Uiso calc 1.00
H18 0.3670 0.0727 0.9520 0.1550 Uiso calc 1.00
H19 0.2893 0.4552 0.8923 0.1301 Uiso calc 1.00
H20 0.2469 0.4484 0.8221 0.1301 Uiso calc 1.00
H21 0.3423 0.5116 0.7823 0.1641 Uiso calc 1.00
H22 0.4186 0.4721 0.7587 0.1641 Uiso calc 1.00
H23 0.1971 0.3625 0.9045 0.1240 Uiso calc 1.00
H24 0.2767 0.3205 0.9054 0.1240 Uiso calc 1.00
H25 0.2732 0.4362 0.7044 0.1387 Uiso calc 1.00
H26 0.3343 0.4867 0.6666 0.1387 Uiso calc 1.00
H27 0.4461 0.4535 0.8689 0.1833 Uiso calc 1.00
H28 0.4066 0.3863 0.9087 0.1833 Uiso calc 1.00
H29 0.4922 0.3604 0.7904 0.1531 Uiso calc 1.00
H30 0.5289 0.3538 0.8631 0.1531 Uiso calc 1.00
H31 0.4694 0.3129 0.5564 0.1168 Uiso calc 1.00
H32 0.0820 0.2478 0.7357 0.0723 Uiso calc 1.00
H33 0.4777 0.1223 0.9073 0.1084 Uiso calc 1.00

loop_
_atom_type_symbol
_atom_type_oxidation_number
_atom_type_number_in_cell
_atom_type_scat_dispersion_real
_atom_type_scat_dispersion_imag
_atom_type_scat_source
O 0 72 0.049 0.032
;International Tables for Crystallography
(1992, Vol. C, Tables 4.2.6.8 and 6.1.1.1)
;
C 0 168 0.018 0.009
;International Tables for Crystallography
(1992, Vol. C, Tables 4.2.6.8 and 6.1.1.1)
;
H 0 288 0.000 0.000
;International Tables for Crystallography
(1992, Vol. C, Table 6.1.1.2)
;
Fe 0 8 -1.134 3.197
;International Tables for Crystallography
(1992, Vol. C, Tables 4.2.6.8 and 6.1.1.1)
;
N 0 56 0.031 0.018
;International Tables for Crystallography
(1992, Vol. C, Tables 4.2.6.8 and 6.1.1.1)
;

loop_
_geom_angle_atom_site_label_1
_geom_angle_atom_site_label_2
_geom_angle_atom_site_label_3
_geom_angle
_geom_angle_site_symmetry_1
_geom_angle_site_symmetry_2
_geom_angle_site_symmetry_3
_geom_angle_publ_flag
O(1A) Fe(1) O(2A) 78.8(3) 1_555 1_555 1_555 yes
O(1A) Fe(1) O(1C) 87.4(3) 1_555 1_555 1_555 yes
O(1A) Fe(1) O(2C) 97.4(3) 1_555 1_555 1_555 yes
O(1A) Fe(1) O(1B) 88.2(3) 1_555 1_555 1_555 yes
O(1A) Fe(1) O(2B) 165.8(3) 1_555 1_555 1_555 yes
O(2A) Fe(1) O(1C) 164.7(4) 1_555 1_555 1_555 yes
O(2A) Fe(1) O(2C) 96.1(4) 1_555 1_555 1_555 yes
O(2A) Fe(1) O(1B) 98.3(3) 1_555 1_555 1_555 yes
O(2A) Fe(1) O(2B) 97.3(3) 1_555 1_555 1_555 yes
O(1C) Fe(1) O(2C) 79.0(3) 1_555 1_555 1_555 yes
O(1C) Fe(1) O(1B) 87.7(3) 1_555 1_555 1_555 yes
O(1C) Fe(1) O(2B) 97.7(4) 1_555 1_555 1_555 yes
O(2C) Fe(1) O(1B) 165.3(4) 1_555 1_555 1_555 yes
O(2C) Fe(1) O(2B) 96.6(3) 1_555 1_555 1_555 yes
O(1B) Fe(1) O(2B) 78.8(3) 1_555 1_555 1_555 yes
Fe(1) O(1A) N(3A) 112.1(6) 1_555 1_555 1_555 yes
Fe(1) O(2A) C(6A) 111.8(9) 1_555 1_555 1_555 yes
C(1A) N(1) C(1C) 107(1) 1_555 1_555 1_555 yes
C(1A) N(1) C(1B) 114(1) 1_555 1_555 1_555 yes
C(1C) N(1) C(1B) 113(1) 1_555 1_555 1_555 yes
C(2A) N(2A) C(3A) 119(1) 1_555 1_555 1_555 yes
C(2A) N(2A) H(0A) 120(1) 1_555 1_555 1_555 no
C(3A) N(2A) H(0A) 119(1) 1_555 1_555 1_555 no
O(1A) N(3A) C(4A) 114.4(10) 1_555 1_555 1_555 yes
O(1A) N(3A) C(6A) 114(1) 1_555 1_555 1_555 yes
C(4A) N(3A) C(6A) 130(1) 1_555 1_555 1_555 yes
N(1) C(1A) C(2A) 113(1) 1_555 1_555 1_555 yes
N(1) C(1A) H(19) 108(1) 1_555 1_555 1_555 no
N(1) C(1A) H(20) 108(1) 1_555 1_555 1_555 no
C(2A) C(1A) H(19) 108(1) 1_555 1_555 1_555 no
C(2A) C(1A) H(20) 108(1) 1_555 1_555 1_555 no
H(19) C(1A) H(20) 109(1) 1_555 1_555 1_555 no
Fe(1) O(1C) N(3C) 110.5(7) 1_555 1_555 1_555 yes
N(1) C(1C) C(2C) 115(1) 1_555 1_555 1_555 yes
N(1) C(1C) H(21) 107(1) 1_555 1_555 1_555 no
N(1) C(1C) H(22) 106(2) 1_555 1_555 1_555 no
C(2C) C(1C) H(21) 109(2) 1_555 1_555 1_555 no
C(2C) C(1C) H(22) 108(1) 1_555 1_555 1_555 no
H(21) C(1C) H(22) 109(1) 1_555 1_555 1_555 no
N(2A) C(2A) C(1A) 112(1) 1_555 1_555 1_555 yes
N(2A) C(2A) H(23) 108(1) 1_555 1_555 1_555 no
N(2A) C(2A) H(24) 108(1) 1_555 1_555 1_555 no
C(1A) C(2A) H(23) 108(1) 1_555 1_555 1_555 no
C(1A) C(2A) H(24) 108(1) 1_555 1_555 1_555 no
H(23) C(2A) H(24) 109(1) 1_555 1_555 1_555 no
C(2C) N(2C) C(3C) 119(1) 1_555 1_555 1_555 yes
C(2C) N(2C) H(0C) 120(1) 1_555 1_555 1_555 no
C(3C) N(2C) H(0C) 120(1) 1_555 1_555 1_555 no
C(1C) C(2C) N(2C) 112(1) 1_555 1_555 1_555 yes
C(1C) C(2C) H(25) 107(1) 1_555 1_555 1_555 no
C(1C) C(2C) H(26) 107(2) 1_555 1_555 1_555 no
N(2C) C(2C) H(25) 110(1) 1_555 1_555 1_555 no
N(2C) C(2C) H(26) 109(1) 1_555 1_555 1_555 no
H(25) C(2C) H(26) 109(1) 1_555 1_555 1_555 no
Fe(1) O(2C) C(6C) 110.1(9) 1_555 1_555 1_555 yes
O(3A) C(3A) N(2A) 121(1) 1_555 1_555 1_555 yes
O(3A) C(3A) C(4A) 120(1) 1_555 1_555 1_555 yes
N(2A) C(3A) C(4A) 117(1) 1_555 1_555 1_555 yes
N(2C) C(3C) O(3C) 124(1) 1_555 1_555 1_555 yes
N(2C) C(3C) C(4C) 120(1) 1_555 1_555 1_555 yes
O(3C) C(3C) C(4C) 114(1) 1_555 1_555 1_555 yes
O(1C) N(3C) C(4C) 115(1) 1_555 1_555 1_555 yes
O(1C) N(3C) C(6C) 116(1) 1_555 1_555 1_555 yes
C(4C) N(3C) C(6C) 128(1) 1_555 1_555 1_555 yes
N(3A) C(4A) C(3A) 114(1) 1_555 1_555 1_555 yes
N(3A) C(4A) C(5A) 109(1) 1_555 1_555 1_555 yes
N(3A) C(4A) H(32) 107(1) 1_555 1_555 1_555 no
C(3A) C(4A) C(5A) 110(1) 1_555 1_555 1_555 yes
C(3A) C(4A) H(32) 106(1) 1_555 1_555 1_555 no
C(5A) C(4A) H(32) 107(1) 1_555 1_555 1_555 no
C(3C) C(4C) N(3C) 112(1) 1_555 1_555 1_555 yes
C(3C) C(4C) C(5C) 110(1) 1_555 1_555 1_555 yes
C(3C) C(4C) H(31) 107(1) 1_555 1_555 1_555 no
N(3C) C(4C) C(5C) 109(1) 1_555 1_555 1_555 yes
N(3C) C(4C) H(31) 107(1) 1_555 1_555 1_555 no
C(5C) C(4C) H(31) 107(1) 1_555 1_555 1_555 no
C(4A) C(5A) H(10) 109(1) 1_555 1_555 1_555 no
C(4A) C(5A) H(11) 109(1) 1_555 1_555 1_555 no
C(4A) C(5A) H(12) 109(1) 1_555 1_555 1_555 no
H(10) C(5A) H(11) 109(1) 1_555 1_555 1_555 no
H(10) C(5A) H(12) 109(1) 1_555 1_555 1_555 no
H(11) C(5A) H(12) 108(1) 1_555 1_555 1_555 no
C(4C) C(5C) H(13) 109(1) 1_555 1_555 1_555 no
C(4C) C(5C) H(14) 109(1) 1_555 1_555 1_555 no
C(4C) C(5C) H(15) 109(1) 1_555 1_555 1_555 no
H(13) C(5C) H(14) 109(1) 1_555 1_555 1_555 no
H(13) C(5C) H(15) 109(1) 1_555 1_555 1_555 no
H(14) C(5C) H(15) 109(1) 1_555 1_555 1_555 no
O(2A) C(6A) N(3A) 120(1) 1_555 1_555 1_555 yes
O(2A) C(6A) C(7A) 119(1) 1_555 1_555 1_555 yes
N(3A) C(6A) C(7A) 119(1) 1_555 1_555 1_555 yes
O(2C) C(6C) N(3C) 118(1) 1_555 1_555 1_555 yes
O(2C) C(6C) C(7C) 115(1) 1_555 1_555 1_555 yes
N(3C) C(6C) C(7C) 125(1) 1_555 1_555 1_555 yes
C(6A) C(7A) H(1) 109(1) 1_555 1_555 1_555 no
C(6A) C(7A) H(2) 109(1) 1_555 1_555 1_555 no
C(6A) C(7A) H(3) 109(1) 1_555 1_555 1_555 no
H(1) C(7A) H(2) 109(1) 1_555 1_555 1_555 no
H(1) C(7A) H(3) 109(1) 1_555 1_555 1_555 no
H(2) C(7A) H(3) 109(1) 1_555 1_555 1_555 no
C(6C) C(7C) H(4) 109(1) 1_555 1_555 1_555 no
C(6C) C(7C) H(5) 109(1) 1_555 1_555 1_555 no
C(6C) C(7C) H(6) 109(1) 1_555 1_555 1_555 no
H(4) C(7C) H(5) 109(1) 1_555 1_555 1_555 no
H(4) C(7C) H(6) 109(1) 1_555 1_555 1_555 no
H(5) C(7C) H(6) 108(1) 1_555 1_555 1_555 no
Fe(1) O(1B) N(3B) 110.6(7) 1_555 1_555 1_555 yes
N(1) C(1B) C(2B) 110(1) 1_555 1_555 1_555 yes
N(1) C(1B) H(27) 108(1) 1_555 1_555 1_555 no
N(1) C(1B) H(28) 108(1) 1_555 1_555 1_555 no
C(2B) C(1B) H(27) 109(2) 1_555 1_555 1_555 no
C(2B) C(1B) H(28) 109(2) 1_555 1_555 1_555 no
H(27) C(1B) H(28) 109(1) 1_555 1_555 1_555 no
Fe(1) O(2B) C(6B) 110.7(9) 1_555 1_555 1_555 yes
C(2B) N(2B) C(3B) 121(1) 1_555 1_555 1_555 yes
C(2B) N(2B) H(0B) 119(1) 1_555 1_555 1_555 no
C(3B) N(2B) H(0B) 118(1) 1_555 1_555 1_555 no
C(1B) C(2B) N(2B) 112(1) 1_555 1_555 1_555 yes
C(1B) C(2B) H(29) 108(1) 1_555 1_555 1_555 no
C(1B) C(2B) H(30) 108(1) 1_555 1_555 1_555 no
N(2B) C(2B) H(29) 108(1) 1_555 1_555 1_555 no
N(2B) C(2B) H(30) 109(1) 1_555 1_555 1_555 no
H(29) C(2B) H(30) 109(1) 1_555 1_555 1_555 no
N(2B) C(3B) O(3B) 125(2) 1_555 1_555 1_555 yes
N(2B) C(3B) C(4B) 115(1) 1_555 1_555 1_555 yes
O(3B) C(3B) C(4B) 119(2) 1_555 1_555 1_555 yes
O(1B) N(3B) C(4B) 114(1) 1_555 1_555 1_555 yes
O(1B) N(3B) C(6B) 117(1) 1_555 1_555 1_555 yes
C(4B) N(3B) C(6B) 127(1) 1_555 1_555 1_555 yes
C(3B) C(4B) N(3B) 116(1) 1_555 1_555 1_555 yes
C(3B) C(4B) C(5B) 112(1) 1_555 1_555 1_555 yes
C(3B) C(4B) H(33) 106(1) 1_555 1_555 1_555 no
N(3B) C(4B) C(5B) 107(1) 1_555 1_555 1_555 yes
N(3B) C(4B) H(33) 105(1) 1_555 1_555 1_555 no
C(5B) C(4B) H(33) 106(1) 1_555 1_555 1_555 no
C(4B) C(5B) H(16) 109(1) 1_555 1_555 1_555 no
C(4B) C(5B) H(17) 109(1) 1_555 1_555 1_555 no
C(4B) C(5B) H(18) 109(1) 1_555 1_555 1_555 no
H(16) C(5B) H(17) 109(1) 1_555 1_555 1_555 no
H(16) C(5B) H(18) 109(1) 1_555 1_555 1_555 no
H(17) C(5B) H(18) 109(1) 1_555 1_555 1_555 no
O(2B) C(6B) N(3B) 118(1) 1_555 1_555 1_555 yes
O(2B) C(6B) C(7B) 117(1) 1_555 1_555 1_555 yes
N(3B) C(6B) C(7B) 124(1) 1_555 1_555 1_555 yes
C(6B) C(7B) H(7) 109(1) 1_555 1_555 1_555 no
C(6B) C(7B) H(8) 109(1) 1_555 1_555 1_555 no
C(6B) C(7B) H(9) 109(1) 1_555 1_555 1_555 no
H(7) C(7B) H(8) 109(1) 1_555 1_555 1_555 no
H(7) C(7B) H(9) 109(1) 1_555 1_555 1_555 no
H(8) C(7B) H(9) 109(1) 1_555 1_555 1_555 no

loop_
_geom_bond_atom_site_label_1
_geom_bond_atom_site_label_2
_geom_bond_distance
_geom_bond_site_symmetry_1
_geom_bond_site_symmetry_2
_geom_bond_publ_flag
Fe(1) O(1A) 1.973(7) 1_555 1_555 yes
Fe(1) O(2A) 2.029(8) 1_555 1_555 yes
Fe(1) O(1C) 1.973(8) 1_555 1_555 yes
Fe(1) O(2C) 2.037(8) 1_555 1_555 yes
Fe(1) O(1B) 1.964(7) 1_555 1_555 yes
Fe(1) O(2B) 2.038(8) 1_555 1_555 yes
O(1A) N(3A) 1.372(9) 1_555 1_555 yes
O(2A) C(6A) 1.26(1) 1_555 1_555 yes
O(3A) C(3A) 1.24(1) 1_555 1_555 yes
N(1) C(1A) 1.49(2) 1_555 1_555 yes
N(1) C(1C) 1.41(2) 1_555 1_555 yes
N(1) C(1B) 1.47(2) 1_555 1_555 yes
N(2A) C(2A) 1.45(1) 1_555 1_555 yes
N(2A) C(3A) 1.34(2) 1_555 1_555 yes
N(3A) C(4A) 1.46(1) 1_555 1_555 yes
N(3A) C(6A) 1.32(1) 1_555 1_555 yes
C(1A) C(2A) 1.52(2) 1_555 1_555 yes
O(1C) N(3C) 1.40(1) 1_555 1_555 yes
C(1C) C(2C) 1.53(2) 1_555 1_555 yes
N(2C) C(2C) 1.46(2) 1_555 1_555 yes
N(2C) C(3C) 1.29(2) 1_555 1_555 yes
O(2C) C(6C) 1.31(2) 1_555 1_555 yes
C(3A) C(4A) 1.48(2) 1_555 1_555 yes
C(3C) O(3C) 1.21(2) 1_555 1_555 yes
C(3C) C(4C) 1.53(2) 1_555 1_555 yes
N(3C) C(4C) 1.47(2) 1_555 1_555 yes
N(3C) C(6C) 1.30(2) 1_555 1_555 yes
C(4A) C(5A) 1.48(1) 1_555 1_555 yes
C(4C) C(5C) 1.54(2) 1_555 1_555 yes
C(6A) C(7A) 1.50(1) 1_555 1_555 yes
C(6C) C(7C) 1.51(2) 1_555 1_555 yes
O(1B) N(3B) 1.36(1) 1_555 1_555 yes
C(1B) C(2B) 1.50(2) 1_555 1_555 yes
O(2B) C(6B) 1.30(1) 1_555 1_555 yes
N(2B) C(2B) 1.42(2) 1_555 1_555 yes
N(2B) C(3B) 1.32(2) 1_555 1_555 yes
C(3B) O(3B) 1.20(2) 1_555 1_555 yes
C(3B) C(4B) 1.47(2) 1_555 1_555 yes
N(3B) C(4B) 1.48(2) 1_555 1_555 yes
N(3B) C(6B) 1.30(1) 1_555 1_555 yes
C(4B) C(5B) 1.52(2) 1_555 1_555 yes
C(6B) C(7B) 1.52(2) 1_555 1_555 yes
